data_7021383
loop_
_publ_author_name
'Barcel\'o-Oliver, Miquel'
'Baquero, Beatriz Adriana'
'Bauz\'a, Antonio'
'Garc\'ia-Raso, Angel'
'Vich, Roberto'
'Mata, Ignasi'
'Molins, Elies'
'Terr\'on, Angel'
'Frontera, Antonio'

_publ_section_title
;
 Experimental and theoretical studies on the coordination chemistry of the
 N(1)-hexyl substituted pyrimidines (uracil, 5-fluorouracil and cytosine).
;
_journal_issue 21
_journal_name_full 'Dalton transactions (Cambridge, England : 2003)'
_journal_page_first 7631
_journal_page_last 7642
_journal_paper_doi 10.1039/c3dt32922d
_journal_volume 42
_journal_year 2013
_chemical_compound_source 'synthesis as described'
_chemical_formula_moiety 'C20 H34 Br2 Co1 N6 O2'
_chemical_formula_sum 'C20 H34 Br2 Co N6 O2'
_chemical_formula_weight 609.28
_chemical_name_systematic
;
?
;
_space_group_IT_number 15
_symmetry_cell_setting monoclinic
_symmetry_Int_Tables_number 15
_symmetry_space_group_name_Hall '-C 2yc'
_symmetry_space_group_name_H-M 'C 1 2/c 1'
_atom_sites_solution_hydrogens geom
_atom_sites_solution_primary direct
_atom_sites_solution_secondary difmap
_audit_conform_dict_location ftp://ftp.iucr.org/pub/cif_core.dic
_audit_conform_dict_name cif_core.dic
_audit_conform_dict_version 2.4
_audit_creation_date 2012-02-17T09:17:53-00:00
_audit_creation_method 'WinGX routine CIF_UPDATE'
_cell_angle_alpha 90
_cell_angle_beta 95.79
_cell_angle_gamma 90
_cell_formula_units_Z 4
_cell_length_a 12.27(2)
_cell_length_b 15.025(13)
_cell_length_c 14.512(13)
_cell_measurement_reflns_used 25
_cell_measurement_temperature 294(2)
_cell_measurement_theta_max 12.5
_cell_measurement_theta_min 5.2
_cell_measurement_wavelength 0.71073
_cell_volume 2662(5)
_computing_cell_refinement 'CAD4 Express (Enraf Nonius, 1994)'
_computing_data_collection 'CAD4 Express (Enraf Nonius, 1994)'
_computing_data_reduction 'XCAD4 (Harms & Wocadlo, 1995)'
_computing_molecular_graphics 'Ortep-3 for Windows (Farrugia, 1997)'
_computing_publication_material 'WinGX publication routines (Farrugia, 1999)'
_computing_structure_refinement 'SHELXL-97 (Sheldrick, 1997)'
_computing_structure_solution 'SIR2004 (Giacovazzo et al, 2004)'
_diffrn_ambient_temperature 294(2)
_diffrn_detector 'scintillation LiI'
_diffrn_detector_dtime 1.195
_diffrn_measured_fraction_theta_full 1
_diffrn_measured_fraction_theta_max 1
_diffrn_measurement_device '\k-geometry diffractometer'
_diffrn_measurement_device_type 'Enraf Nonius CAD4'
_diffrn_measurement_method 'non-profiled \w scans'
_diffrn_orient_matrix_type
;
x-axis points to radiation source
the matrix is specified in reciprocal space
;
_diffrn_orient_matrix_UB_11 0.022564
_diffrn_orient_matrix_UB_12 -0.06381
_diffrn_orient_matrix_UB_13 0.006632
_diffrn_orient_matrix_UB_21 -0.07755
_diffrn_orient_matrix_UB_22 -0.017139
_diffrn_orient_matrix_UB_23 0.006844
_diffrn_orient_matrix_UB_31 -0.013897
_diffrn_orient_matrix_UB_32 -0.007798
_diffrn_orient_matrix_UB_33 -0.068604
_diffrn_radiation_monochromator graphite
_diffrn_radiation_probe x-ray
_diffrn_radiation_type MoK\a
_diffrn_radiation_wavelength 0.71073
_diffrn_reflns_av_unetI/netI 0.2175
_diffrn_reflns_limit_h_max 14
_diffrn_reflns_limit_h_min -14
_diffrn_reflns_limit_k_max 17
_diffrn_reflns_limit_k_min 0
_diffrn_reflns_limit_l_max 17
_diffrn_reflns_limit_l_min 0
_diffrn_reflns_number 2352
_diffrn_reflns_theta_full 24.98
_diffrn_reflns_theta_max 24.98
_diffrn_reflns_theta_min 2.15
_diffrn_source 'Enraf Nonius FR590'
_diffrn_standards_decay_% 0
_diffrn_standards_interval_time 60
_diffrn_standards_number 0
_exptl_absorpt_coefficient_mu 3.675
_exptl_absorpt_correction_T_max 0.6434
_exptl_absorpt_correction_T_min 0.4491
_exptl_absorpt_correction_type refdelf
_exptl_absorpt_process_details
;
Walker, N. & Stuart, D (1983) Acta. Cryst. A39, 158-166
;
_exptl_crystal_colour blue
_exptl_crystal_density_diffrn 1.521
_exptl_crystal_density_method 'not measured'
_exptl_crystal_description prism
_exptl_crystal_F_000 1236
_exptl_crystal_size_max 0.24
_exptl_crystal_size_mid 0.15
_exptl_crystal_size_min 0.12
_refine_diff_density_max 0.397
_refine_diff_density_min -0.465
_refine_diff_density_rms 0.098
_refine_ls_extinction_method none
_refine_ls_goodness_of_fit_ref 0.843
_refine_ls_hydrogen_treatment constr
_refine_ls_matrix_type full
_refine_ls_number_parameters 142
_refine_ls_number_reflns 2352
_refine_ls_number_restraints 6
_refine_ls_restrained_S_all 0.845
_refine_ls_R_factor_all 0.2347
_refine_ls_R_factor_gt 0.078
_refine_ls_shift/su_max 0.001
_refine_ls_shift/su_mean 0
_refine_ls_structure_factor_coef Fsqd
_refine_ls_weighting_details 'calc w=1/[\s^2^(Fo^2^)+(0.0457P)^2^+0.0000P] where P=(Fo^2^+2Fc^2^)/3'
_refine_ls_weighting_scheme calc
_refine_ls_wR_factor_gt 0.1316
_refine_ls_wR_factor_ref 0.1781
_reflns_number_gt 636
_reflns_number_total 2352
_reflns_threshold_expression >2sigma(I)
_cod_data_source_file c3dt32922d.txt
_cod_data_source_block pm174
_cod_original_cell_volume 2661(6)
_cod_original_sg_symbol_H-M 'C 2/c'
_cod_database_code 7021383

loop_
_symmetry_equiv_pos_as_xyz
'x, y, z'
'-x, y, -z+1/2'
'x+1/2, y+1/2, z'
'-x+1/2, y+1/2, -z+1/2'
'-x, -y, -z'
'x, -y, z-1/2'
'-x+1/2, -y+1/2, -z'
'x+1/2, -y+1/2, z-1/2'

loop_
_atom_site_label
_atom_site_type_symbol
_atom_site_fract_x
_atom_site_fract_y
_atom_site_fract_z
_atom_site_U_iso_or_equiv
_atom_site_adp_type
_atom_site_occupancy
_atom_site_symmetry_multiplicity
_atom_site_calc_flag
_atom_site_refinement_flags
Co1 Co 0.5 0.42506(19) 0.25 0.0802(9) Uani 1 2 d S
Br1 Br 0.55973(15) 0.32190(12) 0.37398(12) 0.1077(7) Uani 1 1 d .
O2 O 0.3771(7) 0.5421(6) 0.1390(6) 0.081(3) Uani 1 1 d .
N1 N 0.2621(11) 0.6207(9) 0.2278(10) 0.091(4) Uani 1 1 d .
N3 N 0.3795(8) 0.5042(7) 0.2890(8) 0.073(3) Uani 1 1 d U
N4 N 0.3842(9) 0.4735(8) 0.4458(8) 0.093(4) Uani 1 1 d .
H4A H 0.4301 0.4312 0.4395 0.111 Uiso 1 1 calc R
H4B H 0.3629 0.4846 0.4993 0.111 Uiso 1 1 calc R
C2 C 0.3400(14) 0.5581(11) 0.2141(11) 0.090(5) Uani 1 1 d .
C4 C 0.3452(12) 0.5228(12) 0.3711(11) 0.093(5) Uani 1 1 d .
C5 C 0.2696(13) 0.5924(12) 0.3828(12) 0.101(5) Uani 1 1 d .
H5 H 0.2502 0.6055 0.4416 0.121 Uiso 1 1 calc R
C6 C 0.2269(13) 0.6383(12) 0.3111(15) 0.114(6) Uani 1 1 d .
H6 H 0.174 0.6815 0.3175 0.136 Uiso 1 1 calc R
C7 C 0.2171(11) 0.6713(11) 0.1428(10) 0.095(5) Uani 1 1 d .
H7A H 0.2299 0.6375 0.088 0.114 Uiso 1 1 calc R
H7B H 0.1386 0.6785 0.1434 0.114 Uiso 1 1 calc R
C8 C 0.2689(12) 0.7598(10) 0.1387(11) 0.116(6) Uani 1 1 d .
H8A H 0.2607 0.7904 0.1964 0.139 Uiso 1 1 calc R
H8B H 0.2284 0.7935 0.0895 0.139 Uiso 1 1 calc R
C9 C 0.3893(13) 0.7622(10) 0.1226(10) 0.097(5) Uani 1 1 d .
H9A H 0.4306 0.7306 0.1729 0.116 Uiso 1 1 calc R
H9B H 0.3984 0.7302 0.0658 0.116 Uiso 1 1 calc R
C10 C 0.4381(15) 0.8539(9) 0.1158(12) 0.115(6) Uani 1 1 d .
H10A H 0.4294 0.8861 0.1725 0.138 Uiso 1 1 calc R
H10B H 0.3973 0.8857 0.0653 0.138 Uiso 1 1 calc R
C11 C 0.5583(14) 0.8539(12) 0.0999(12) 0.136(7) Uani 1 1 d .
H11A H 0.5662 0.8332 0.0376 0.163 Uiso 1 1 calc R
H11B H 0.5977 0.8131 0.1431 0.163 Uiso 1 1 calc R
C12 C 0.6081(14) 0.9473(12) 0.1130(13) 0.170(9) Uani 1 1 d .
H12A H 0.5603 0.9842 0.1451 0.255 Uiso 1 1 calc R
H12B H 0.6167 0.9729 0.0535 0.255 Uiso 1 1 calc R
H12C H 0.6783 0.9433 0.1485 0.255 Uiso 1 1 calc R

loop_
_atom_site_aniso_label
_atom_site_aniso_U_11
_atom_site_aniso_U_22
_atom_site_aniso_U_33
_atom_site_aniso_U_23
_atom_site_aniso_U_13
_atom_site_aniso_U_12
Co1 0.069(2) 0.092(2) 0.082(2) 0 0.0187(15) 0
Br1 0.1163(15) 0.1059(11) 0.1033(14) 0.0135(13) 0.0225(10) 0.0187(13)
O2 0.086(7) 0.096(6) 0.061(6) 0.001(6) 0.004(5) 0.010(5)
N1 0.083(10) 0.101(10) 0.090(12) 0.025(9) 0.009(8) 0.006(8)
N3 0.050(6) 0.084(6) 0.089(7) -0.008(6) 0.027(5) -0.003(5)
N4 0.085(10) 0.121(10) 0.074(8) -0.018(8) 0.014(6) -0.007(8)
C2 0.103(14) 0.100(12) 0.067(11) 0.012(10) 0.008(9) -0.015(10)
C4 0.054(11) 0.124(14) 0.100(13) -0.008(11) 0.008(9) 0.005(9)
C5 0.074(12) 0.131(15) 0.104(14) -0.014(12) 0.041(10) 0.010(11)
C6 0.069(13) 0.139(16) 0.133(18) -0.018(14) 0.010(12) 0.034(11)
C7 0.084(12) 0.119(12) 0.081(11) 0.015(11) 0.006(8) -0.005(11)
C8 0.065(12) 0.129(14) 0.151(18) 0.028(13) 0.000(11) -0.002(12)
C9 0.109(14) 0.104(12) 0.074(12) 0.012(10) -0.002(9) -0.005(10)
C10 0.123(15) 0.105(12) 0.118(16) 0.015(11) 0.024(11) -0.025(13)
C11 0.094(14) 0.18(2) 0.136(17) -0.004(15) 0.011(11) -0.048(14)
C12 0.125(18) 0.17(2) 0.21(3) 0.017(17) 0.021(15) -0.074(15)

loop_
_atom_type_symbol
_atom_type_description
_atom_type_scat_dispersion_real
_atom_type_scat_dispersion_imag
_atom_type_scat_source
C C 0.0033 0.0016 'International Tables Vol C Tables 4.2.6.8 and 6.1.1.4'
H H 0 0 'International Tables Vol C Tables 4.2.6.8 and 6.1.1.4'
N N 0.0061 0.0033 'International Tables Vol C Tables 4.2.6.8 and 6.1.1.4'
O O 0.0106 0.006 'International Tables Vol C Tables 4.2.6.8 and 6.1.1.4'
Br Br -0.2901 2.4595 'International Tables Vol C Tables 4.2.6.8 and 6.1.1.4'
Co Co 0.3494 0.9721 'International Tables Vol C Tables 4.2.6.8 and 6.1.1.4'

loop_
_geom_angle_atom_site_label_1
_geom_angle_atom_site_label_2
_geom_angle_atom_site_label_3
_geom_angle
_geom_angle_site_symmetry_1
_geom_angle_site_symmetry_3
N3 Co1 N3 107.9(6) 2_655 .
N3 Co1 Br1 110.0(3) 2_655 2_655
N3 Co1 Br1 114.1(3) . 2_655
N3 Co1 Br1 114.1(3) 2_655 .
N3 Co1 Br1 110.0(3) . .
Br1 Co1 Br1 100.78(15) 2_655 .
C6 N1 C2 123.7(15) . .
C6 N1 C7 120.8(16) . .
C2 N1 C7 115.6(14) . .
C4 N3 C2 117.1(13) . .
C4 N3 Co1 132.8(11) . .
C2 N3 Co1 109.1(10) . .
O2 C2 N1 125.5(16) . .
O2 C2 N3 116.0(16) . .
N1 C2 N3 118.4(13) . .
N3 C4 N4 118.8(15) . .
N3 C4 C5 122.1(15) . .
N4 C4 C5 119.2(16) . .
C6 C5 C4 120.4(16) . .
C5 C6 N1 118.0(17) . .
C8 C7 N1 111.3(13) . .
C7 C8 C9 117.2(14) . .
C10 C9 C8 115.5(14) . .
C9 C10 C11 114.1(15) . .
C10 C11 C12 111.2(16) . .

loop_
_geom_bond_atom_site_label_1
_geom_bond_atom_site_label_2
_geom_bond_distance
_geom_bond_site_symmetry_2
Co1 N3 2.022(10) 2_655
Co1 N3 2.022(10) .
Co1 Br1 2.431(3) 2_655
Co1 Br1 2.431(3) .
O2 C2 1.247(16) .
N1 C6 1.351(19) .
N1 C2 1.369(17) .
N1 C7 1.505(16) .
N3 C4 1.332(16) .
N3 C2 1.402(16) .
N4 C4 1.359(16) .
C4 C5 1.419(19) .
C5 C6 1.31(2) .
C7 C8 1.477(18) .
C8 C9 1.517(17) .
C9 C10 1.509(18) .
C10 C11 1.51(2) .
C11 C12 1.535(19) .

loop_
_geom_hbond_atom_site_label_D
_geom_hbond_atom_site_label_H
_geom_hbond_atom_site_label_A
_geom_hbond_distance_DH
_geom_hbond_distance_HA
_geom_hbond_distance_DA
_geom_hbond_angle_DHA
_geom_hbond_site_symmetry_A
N4 H4A Br1 0.86 2.54 3.371(12) 163.7 .
N4 H4B O2 0.86 2.06 2.824(14) 148.1 6_566

loop_
_geom_torsion_atom_site_label_1
_geom_torsion_atom_site_label_2
_geom_torsion_atom_site_label_3
_geom_torsion_atom_site_label_4
_geom_torsion
_geom_torsion_site_symmetry_1
N3 Co1 N3 C4 -108.7(14) 2_655
Br1 Co1 N3 C4 128.8(13) 2_655
Br1 Co1 N3 C4 16.4(14) .
N3 Co1 N3 C2 59.8(8) 2_655
Br1 Co1 N3 C2 -62.8(9) 2_655
Br1 Co1 N3 C2 -175.1(8) .
C6 N1 C2 O2 -177.5(16) .
C7 N1 C2 O2 2(2) .
C6 N1 C2 N3 5(2) .
C7 N1 C2 N3 -175.5(12) .
C4 N3 C2 O2 176.8(13) .
Co1 N3 C2 O2 6.3(16) .
C4 N3 C2 N1 -6(2) .
Co1 N3 C2 N1 -176.1(11) .
C2 N3 C4 N4 -178.3(12) .
Co1 N3 C4 N4 -10(2) .
C2 N3 C4 C5 2(2) .
Co1 N3 C4 C5 169.4(10) .
N3 C4 C5 C6 3(3) .
N4 C4 C5 C6 -176.9(16) .
C4 C5 C6 N1 -4(3) .
C2 N1 C6 C5 0(3) .
C7 N1 C6 C5 -179.6(15) .
C6 N1 C7 C8 79.4(18) .
C2 N1 C7 C8 -100.1(17) .
N1 C7 C8 C9 68.0(18) .
C7 C8 C9 C10 178.1(14) .
C8 C9 C10 C11 179.9(13) .
C9 C10 C11 C12 -168.7(15) .
